data_7152780
loop_
_publ_author_name
'Inui, Yuji'
'Shiro, Motoo'
'Fukuzumi, Shunichi'
'Kojima, Takahiko'

_publ_section_title
;
 Quartet formation of a guanine derivative with an isopropyl group:
 crystal structures of &quot;naked&quot; G-quartets and thermodynamics of
 G-quartet formation.
;
_journal_issue 5
_journal_name_full 'Organic &amp; biomolecular chemistry'
_journal_page_first 758
_journal_page_last 764
_journal_paper_doi 10.1039/c2ob26877a
_journal_volume 11
_journal_year 2013
_chemical_formula_moiety 2(C8H11N5O1)Ca0.5Cl
_chemical_formula_sum 'C16 H22 Ca0.5 Cl N10 O2'
_chemical_formula_weight 441.93
_chemical_name_systematic
;
?
;
_space_group_IT_number 14
_symmetry_cell_setting monoclinic
_symmetry_space_group_name_Hall '-P 2yn'
_symmetry_space_group_name_H-M 'P 1 21/n 1'
_atom_sites_solution_hydrogens geom
_atom_sites_solution_primary direct
_atom_sites_solution_secondary difmap
_audit_creation_method SHELXL-97
_cell_angle_alpha 90.00
_cell_angle_beta 99.8840(10)
_cell_angle_gamma 90.00
_cell_formula_units_Z 4
_cell_length_a 8.9942(5)
_cell_length_b 17.9689(11)
_cell_length_c 12.8636(8)
_cell_measurement_temperature 90(2)
_cell_volume 2048.1(2)
_computing_structure_refinement 'SHELXL-97 (Sheldrick, 1997)'
_computing_structure_solution 'SHELXS-97 (Sheldrick, 1990)'
_diffrn_ambient_temperature 90(2)
_diffrn_measured_fraction_theta_full 0.977
_diffrn_measured_fraction_theta_max 0.977
_diffrn_radiation_monochromator graphite
_diffrn_radiation_source 'fine-focus sealed tube'
_diffrn_radiation_type MoK\a
_diffrn_radiation_wavelength 0.71073
_diffrn_reflns_av_R_equivalents 0.0170
_diffrn_reflns_av_sigmaI/netI 0.0214
_diffrn_reflns_limit_h_max 11
_diffrn_reflns_limit_h_min -11
_diffrn_reflns_limit_k_max 22
_diffrn_reflns_limit_k_min -16
_diffrn_reflns_limit_l_max 16
_diffrn_reflns_limit_l_min -16
_diffrn_reflns_number 11513
_diffrn_reflns_theta_full 27.55
_diffrn_reflns_theta_max 27.55
_diffrn_reflns_theta_min 1.97
_exptl_absorpt_coefficient_mu 0.348
_exptl_absorpt_correction_T_max 0.9828
_exptl_absorpt_correction_T_min 0.9660
_exptl_absorpt_correction_type multi-scan
_exptl_absorpt_process_details 'SADABS V2008/1 (Bruker AXS)'
_exptl_crystal_colour noncolor
_exptl_crystal_density_diffrn 1.433
_exptl_crystal_density_method 'not measured'
_exptl_crystal_description chip
_exptl_crystal_F_000 924
_exptl_crystal_size_max 0.10
_exptl_crystal_size_mid 0.09
_exptl_crystal_size_min 0.05
_refine_diff_density_max 0.474
_refine_diff_density_min -0.304
_refine_diff_density_rms 0.049
_refine_ls_extinction_method none
_refine_ls_goodness_of_fit_ref 1.050
_refine_ls_hydrogen_treatment constr
_refine_ls_matrix_type full
_refine_ls_number_parameters 272
_refine_ls_number_reflns 4614
_refine_ls_number_restraints 0
_refine_ls_restrained_S_all 1.050
_refine_ls_R_factor_all 0.0350
_refine_ls_R_factor_gt 0.0304
_refine_ls_shift/su_max 0.000
_refine_ls_shift/su_mean 0.000
_refine_ls_structure_factor_coef Fsqd
_refine_ls_weighting_details 'calc w=1/[\s^2^(Fo^2^)+(0.0348P)^2^+1.1119P] where P=(Fo^2^+2Fc^2^)/3'
_refine_ls_weighting_scheme calc
_refine_ls_wR_factor_gt 0.0753
_refine_ls_wR_factor_ref 0.0780
_reflns_number_gt 4098
_reflns_number_total 4614
_reflns_threshold_expression >2sigma(I)
_cod_data_source_file c2ob26877a.txt
_cod_data_source_block iPG4Ca
_cod_original_sg_symbol_H-M P21/n
_cod_original_formula_sum 'C16 H22 Ca0.50 Cl N10 O2'
_cod_database_code 7152780

loop_
_symmetry_equiv_pos_as_xyz
'x, y, z'
'-x+1/2, y+1/2, -z+1/2'
'-x, -y, -z'
'x-1/2, -y-1/2, z-1/2'

loop_
_atom_site_label
_atom_site_type_symbol
_atom_site_fract_x
_atom_site_fract_y
_atom_site_fract_z
_atom_site_U_iso_or_equiv
_atom_site_adp_type
_atom_site_occupancy
_atom_site_symmetry_multiplicity
_atom_site_calc_flag
_atom_site_refinement_flags
C1 C 0.00911(14) 0.12406(7) 0.04057(10) 0.0128(2) Uani 1 1 d .
C2 C 0.23665(15) 0.13330(7) -0.04007(10) 0.0128(2) Uani 1 1 d .
C3 C 0.16644(15) 0.19658(7) -0.09146(10) 0.0127(2) Uani 1 1 d .
C4 C 0.02928(15) 0.21966(7) -0.06711(10) 0.0128(2) Uani 1 1 d .
C5 C 0.11267(15) 0.29726(7) -0.17621(10) 0.0154(3) Uani 1 1 d .
H1 H 0.1169 0.3391 -0.2207 0.019 Uiso 1 1 calc R
C6 C -0.13388(16) 0.33494(8) -0.11877(11) 0.0181(3) Uani 1 1 d .
H2 H -0.2087 0.3082 -0.0832 0.022 Uiso 1 1 calc R
C7 C -0.0822(2) 0.40423(9) -0.05495(12) 0.0291(4) Uani 1 1 d .
H3 H -0.0328 0.3897 0.0161 0.044 Uiso 1 1 calc R
H4 H -0.1697 0.4357 -0.0499 0.044 Uiso 1 1 calc R
H5 H -0.0108 0.4320 -0.0898 0.044 Uiso 1 1 calc R
C8 C -0.21024(16) 0.35490(8) -0.23029(12) 0.0212(3) Uani 1 1 d .
H6 H -0.1410 0.3846 -0.2646 0.032 Uiso 1 1 calc R
H7 H -0.3018 0.3838 -0.2273 0.032 Uiso 1 1 calc R
H8 H -0.2370 0.3092 -0.2708 0.032 Uiso 1 1 calc R
C9 C 0.56378(15) 0.17925(7) -0.28013(10) 0.0146(3) Uani 1 1 d .
C10 C 0.69377(14) 0.08357(7) -0.16191(10) 0.0134(2) Uani 1 1 d .
C11 C 0.80408(15) 0.08643(7) -0.22755(10) 0.0140(3) Uani 1 1 d .
C12 C 0.78116(15) 0.13395(7) -0.31349(10) 0.0135(3) Uani 1 1 d .
C13 C 0.99308(15) 0.07164(8) -0.30451(11) 0.0168(3) Uani 1 1 d .
H9 H 1.0861 0.0549 -0.3216 0.020 Uiso 1 1 calc R
C14 C 0.92348(16) 0.16056(8) -0.46272(10) 0.0166(3) Uani 1 1 d .
H10 H 0.8292 0.1891 -0.4894 0.020 Uiso 1 1 calc R
C15 C 1.05251(19) 0.21598(9) -0.44377(12) 0.0292(4) Uani 1 1 d .
H11 H 1.0336 0.2526 -0.3911 0.044 Uiso 1 1 calc R
H12 H 1.0602 0.2415 -0.5100 0.044 Uiso 1 1 calc R
H13 H 1.1471 0.1897 -0.4180 0.044 Uiso 1 1 calc R
C16 C 0.94218(19) 0.10268(9) -0.54580(12) 0.0264(3) Uani 1 1 d .
H14 H 1.0349 0.0743 -0.5226 0.040 Uiso 1 1 calc R
H15 H 0.9482 0.1276 -0.6127 0.040 Uiso 1 1 calc R
H16 H 0.8554 0.0688 -0.5556 0.040 Uiso 1 1 calc R
N1 N -0.05401(12) 0.18653(6) -0.00197(8) 0.0130(2) Uani 1 1 d .
N2 N -0.05766(13) 0.08436(6) 0.10672(9) 0.0163(2) Uani 1 1 d .
H17 H -0.1442 0.0993 0.1227 0.020 Uiso 1 1 calc R
H18 H -0.0153 0.0432 0.1345 0.020 Uiso 1 1 calc R
N3 N 0.14701(12) 0.09808(6) 0.02238(8) 0.0129(2) Uani 1 1 d .
H19 H 0.1803 0.0560 0.0528 0.016 Uiso 1 1 calc R
N4 N 0.21780(13) 0.24578(6) -0.16047(9) 0.0148(2) Uani 1 1 d .
N5 N -0.00431(13) 0.28468(6) -0.12206(9) 0.0146(2) Uani 1 1 d .
N6 N 0.66507(13) 0.18120(6) -0.34366(9) 0.0143(2) Uani 1 1 d .
N7 N 0.44131(14) 0.22254(7) -0.29955(9) 0.0204(3) Uani 1 1 d .
H20 H 0.4279 0.2524 -0.3546 0.024 Uiso 1 1 calc R
H21 H 0.3741 0.2212 -0.2573 0.024 Uiso 1 1 calc R
N8 N 0.57663(12) 0.13340(6) -0.19259(9) 0.0143(2) Uani 1 1 d .
H22 H 0.5054 0.1360 -0.1536 0.017 Uiso 1 1 calc R
N9 N 0.93795(13) 0.04731(6) -0.22281(9) 0.0159(2) Uani 1 1 d .
N10 N 0.90277(13) 0.12396(6) -0.36322(9) 0.0149(2) Uani 1 1 d .
O1 O 0.36554(10) 0.10895(5) -0.04484(7) 0.0157(2) Uani 1 1 d .
O2 O 0.69324(10) 0.04232(5) -0.08360(7) 0.0151(2) Uani 1 1 d .
Ca1 Ca 0.5000 0.0000 0.0000 0.01204(9) Uani 1 2 d S
Cl1 Cl 0.64043(4) 0.038197(19) 0.19514(3) 0.01923(9) Uani 1 1 d .

loop_
_atom_site_aniso_label
_atom_site_aniso_U_11
_atom_site_aniso_U_22
_atom_site_aniso_U_33
_atom_site_aniso_U_23
_atom_site_aniso_U_13
_atom_site_aniso_U_12
C1 0.0128(6) 0.0138(6) 0.0112(6) -0.0020(5) 0.0000(5) -0.0017(5)
C2 0.0157(6) 0.0114(6) 0.0111(6) -0.0028(5) 0.0020(5) -0.0012(5)
C3 0.0152(6) 0.0115(6) 0.0116(6) -0.0009(5) 0.0028(5) -0.0006(5)
C4 0.0152(6) 0.0113(6) 0.0112(6) -0.0012(5) 0.0003(5) 0.0003(5)
C5 0.0179(6) 0.0143(6) 0.0145(6) 0.0025(5) 0.0040(5) 0.0013(5)
C6 0.0166(7) 0.0176(7) 0.0215(7) 0.0057(5) 0.0072(5) 0.0068(5)
C7 0.0356(9) 0.0270(8) 0.0225(8) -0.0046(6) -0.0016(6) 0.0156(7)
C8 0.0179(7) 0.0191(7) 0.0247(7) 0.0021(6) -0.0016(6) 0.0027(5)
C9 0.0161(6) 0.0138(6) 0.0137(6) 0.0016(5) 0.0015(5) -0.0007(5)
C10 0.0140(6) 0.0122(6) 0.0133(6) -0.0002(5) 0.0007(5) -0.0021(5)
C11 0.0143(6) 0.0130(6) 0.0145(6) 0.0015(5) 0.0019(5) 0.0001(5)
C12 0.0146(6) 0.0135(6) 0.0128(6) -0.0006(5) 0.0033(5) -0.0022(5)
C13 0.0154(6) 0.0181(7) 0.0179(6) 0.0025(5) 0.0055(5) 0.0025(5)
C14 0.0190(7) 0.0195(7) 0.0126(6) 0.0050(5) 0.0061(5) 0.0033(5)
C15 0.0348(9) 0.0317(8) 0.0222(8) 0.0055(6) 0.0078(7) -0.0103(7)
C16 0.0371(9) 0.0263(8) 0.0175(7) 0.0008(6) 0.0092(6) 0.0053(7)
N1 0.0134(5) 0.0125(5) 0.0131(5) 0.0007(4) 0.0021(4) 0.0001(4)
N2 0.0136(5) 0.0164(6) 0.0190(6) 0.0059(4) 0.0033(4) 0.0012(4)
N3 0.0149(5) 0.0104(5) 0.0132(5) 0.0017(4) 0.0016(4) 0.0011(4)
N4 0.0187(6) 0.0127(5) 0.0134(5) 0.0015(4) 0.0040(4) 0.0012(4)
N5 0.0161(6) 0.0130(5) 0.0150(5) 0.0028(4) 0.0036(4) 0.0029(4)
N6 0.0148(5) 0.0151(5) 0.0133(5) 0.0028(4) 0.0035(4) 0.0015(4)
N7 0.0196(6) 0.0246(6) 0.0193(6) 0.0109(5) 0.0098(5) 0.0077(5)
N8 0.0142(5) 0.0157(5) 0.0141(5) 0.0029(4) 0.0057(4) 0.0008(4)
N9 0.0152(6) 0.0159(5) 0.0171(6) 0.0019(4) 0.0039(4) 0.0017(4)
N10 0.0158(6) 0.0163(5) 0.0136(5) 0.0031(4) 0.0052(4) 0.0024(4)
O1 0.0157(5) 0.0146(5) 0.0178(5) 0.0021(4) 0.0053(4) 0.0030(4)
O2 0.0159(5) 0.0152(5) 0.0144(4) 0.0044(4) 0.0028(4) -0.0008(4)
Ca1 0.01281(18) 0.01039(17) 0.01369(17) 0.00202(13) 0.00450(13) 0.00122(13)
Cl1 0.01932(17) 0.02051(17) 0.01864(16) -0.00592(12) 0.00549(12) -0.00309(12)

loop_
_atom_type_symbol
_atom_type_description
_atom_type_scat_dispersion_real
_atom_type_scat_dispersion_imag
_atom_type_scat_source
C C 0.0033 0.0016 'International Tables Vol C Tables 4.2.6.8 and 6.1.1.4'
H H 0.0000 0.0000 'International Tables Vol C Tables 4.2.6.8 and 6.1.1.4'
N N 0.0061 0.0033 'International Tables Vol C Tables 4.2.6.8 and 6.1.1.4'
O O 0.0106 0.0060 'International Tables Vol C Tables 4.2.6.8 and 6.1.1.4'
Cl Cl 0.1484 0.1585 'International Tables Vol C Tables 4.2.6.8 and 6.1.1.4'
Ca Ca 0.2262 0.3064 'International Tables Vol C Tables 4.2.6.8 and 6.1.1.4'

loop_
_geom_angle_atom_site_label_1
_geom_angle_atom_site_label_2
_geom_angle_atom_site_label_3
_geom_angle
_geom_angle_site_symmetry_1
_geom_angle_site_symmetry_3
N2 C1 N1 120.49(12) . .
N2 C1 N3 116.35(11) . .
N1 C1 N3 123.13(12) . .
O1 C2 N3 120.36(11) . .
O1 C2 C3 127.16(12) . .
N3 C2 C3 112.47(11) . .
N4 C3 C4 111.14(11) . .
N4 C3 C2 130.01(12) . .
C4 C3 C2 118.66(12) . .
N1 C4 N5 126.65(12) . .
N1 C4 C3 128.04(12) . .
N5 C4 C3 105.30(11) . .
N4 C5 N5 113.51(12) . .
N5 C6 C7 110.24(12) . .
N5 C6 C8 110.28(11) . .
C7 C6 C8 111.26(12) . .
N6 C9 N7 120.09(12) . .
N6 C9 N8 123.20(12) . .
N7 C9 N8 116.71(12) . .
O2 C10 N8 120.24(12) . .
O2 C10 C11 127.16(12) . .
N8 C10 C11 112.59(11) . .
C12 C11 N9 110.93(11) . .
C12 C11 C10 118.50(12) . .
N9 C11 C10 130.56(12) . .
N6 C12 N10 126.02(12) . .
N6 C12 C11 128.28(12) . .
N10 C12 C11 105.70(11) . .
N9 C13 N10 113.44(12) . .
N10 C14 C15 111.06(11) . .
N10 C14 C16 110.46(11) . .
C15 C14 C16 112.83(12) . .
C1 N1 C4 112.49(11) . .
C1 N3 C2 124.91(11) . .
C5 N4 C3 103.74(11) . .
C4 N5 C5 106.30(11) . .
C4 N5 C6 127.55(11) . .
C5 N5 C6 126.01(11) . .
C9 N6 C12 112.70(11) . .
C9 N8 C10 124.67(11) . .
C13 N9 C11 103.92(11) . .
C12 N10 C13 106.01(11) . .
C12 N10 C14 125.10(11) . .
C13 N10 C14 128.82(11) . .
C2 O1 Ca1 136.96(8) . .
C10 O2 Ca1 132.30(9) . .
O1 Ca1 O1 180.00(5) . 3_655
O1 Ca1 O2 89.53(3) . 3_655
O1 Ca1 O2 90.47(3) 3_655 3_655
O1 Ca1 O2 90.47(3) . .
O1 Ca1 O2 89.53(3) 3_655 .
O2 Ca1 O2 180.00(6) 3_655 .
O1 Ca1 Cl1 99.06(2) . .
O1 Ca1 Cl1 80.94(2) 3_655 .
O2 Ca1 Cl1 85.44(2) 3_655 .
O2 Ca1 Cl1 94.56(2) . .
O1 Ca1 Cl1 80.94(2) . 3_655
O1 Ca1 Cl1 99.06(2) 3_655 3_655
O2 Ca1 Cl1 94.56(2) 3_655 3_655
O2 Ca1 Cl1 85.44(2) . 3_655
Cl1 Ca1 Cl1 180.000(8) . 3_655

loop_
_geom_bond_atom_site_label_1
_geom_bond_atom_site_label_2
_geom_bond_distance
_geom_bond_site_symmetry_2
C1 N2 1.3302(17) .
C1 N1 1.3323(17) .
C1 N3 1.3823(17) .
C2 O1 1.2504(16) .
C2 N3 1.3850(16) .
C2 C3 1.4090(18) .
C3 N4 1.3870(16) .
C3 C4 1.3872(18) .
C4 N1 1.3539(17) .
C4 N5 1.3721(16) .
C5 N4 1.3134(17) .
C5 N5 1.3765(17) .
C6 N5 1.4807(17) .
C6 C7 1.520(2) .
C6 C8 1.5232(19) .
C9 N6 1.3247(17) .
C9 N7 1.3365(17) .
C9 N8 1.3839(16) .
C10 O2 1.2513(16) .
C10 N8 1.3874(17) .
C10 C11 1.4099(18) .
C11 C12 1.3840(18) .
C11 N9 1.3866(17) .
C12 N6 1.3499(17) .
C12 N10 1.3704(17) .
C13 N9 1.3117(17) .
C13 N10 1.3796(17) .
C14 N10 1.4790(16) .
C14 C15 1.517(2) .
C14 C16 1.521(2) .
O1 Ca1 2.3212(9) .
O2 Ca1 2.3232(9) .
Ca1 O1 2.3212(9) 3_655
Ca1 O2 2.3232(9) 3_655
Ca1 Cl1 2.6980(4) .
Ca1 Cl1 2.6980(4) 3_655

loop_
_geom_torsion_atom_site_label_1
_geom_torsion_atom_site_label_2
_geom_torsion_atom_site_label_3
_geom_torsion_atom_site_label_4
_geom_torsion
_geom_torsion_site_symmetry_4
O1 C2 C3 N4 1.8(2) .
N3 C2 C3 N4 -179.40(12) .
O1 C2 C3 C4 -172.81(12) .
N3 C2 C3 C4 6.00(17) .
N4 C3 C4 N1 -179.25(12) .
C2 C3 C4 N1 -3.7(2) .
N4 C3 C4 N5 -0.22(14) .
C2 C3 C4 N5 175.34(11) .
O2 C10 C11 C12 177.32(13) .
N8 C10 C11 C12 -2.56(17) .
O2 C10 C11 N9 -1.4(2) .
N8 C10 C11 N9 178.73(13) .
N9 C11 C12 N6 -179.42(12) .
C10 C11 C12 N6 1.6(2) .
N9 C11 C12 N10 0.21(15) .
C10 C11 C12 N10 -178.74(11) .
N2 C1 N1 C4 179.94(11) .
N3 C1 N1 C4 2.14(17) .
N5 C4 N1 C1 -179.52(12) .
C3 C4 N1 C1 -0.68(19) .
N2 C1 N3 C2 -177.04(12) .
N1 C1 N3 C2 0.84(19) .
O1 C2 N3 C1 173.93(12) .
C3 C2 N3 C1 -4.97(17) .
N5 C5 N4 C3 -0.16(15) .
C4 C3 N4 C5 0.23(14) .
C2 C3 N4 C5 -174.68(13) .
N1 C4 N5 C5 179.16(12) .
C3 C4 N5 C5 0.11(14) .
N1 C4 N5 C6 3.3(2) .
C3 C4 N5 C6 -175.79(12) .
N4 C5 N5 C4 0.04(15) .
N4 C5 N5 C6 176.02(12) .
C7 C6 N5 C4 104.69(15) .
C8 C6 N5 C4 -132.07(14) .
C7 C6 N5 C5 -70.45(17) .
C8 C6 N5 C5 52.79(17) .
N7 C9 N6 C12 -179.62(12) .
N8 C9 N6 C12 -0.10(18) .
N10 C12 N6 C9 -179.72(12) .
C11 C12 N6 C9 -0.2(2) .
N6 C9 N8 C10 -1.2(2) .
N7 C9 N8 C10 178.32(12) .
O2 C10 N8 C9 -177.39(12) .
C11 C10 N8 C9 2.50(18) .
N10 C13 N9 C11 -0.53(15) .
C12 C11 N9 C13 0.19(15) .
C10 C11 N9 C13 178.97(14) .
N6 C12 N10 C13 179.13(13) .
C11 C12 N10 C13 -0.50(14) .
N6 C12 N10 C14 -3.6(2) .
C11 C12 N10 C14 176.74(12) .
N9 C13 N10 C12 0.68(16) .
N9 C13 N10 C14 -176.42(13) .
C15 C14 N10 C12 111.70(15) .
C16 C14 N10 C12 -122.32(14) .
C15 C14 N10 C13 -71.71(18) .
C16 C14 N10 C13 54.27(18) .
N3 C2 O1 Ca1 15.13(19) .
C3 C2 O1 Ca1 -166.14(9) .
N8 C10 O2 Ca1 23.03(18) .
C11 C10 O2 Ca1 -156.85(10) .
C2 O1 Ca1 O1 129(100) 3_655
C2 O1 Ca1 O2 -8.11(12) 3_655
C2 O1 Ca1 O2 171.89(12) .
C2 O1 Ca1 Cl1 -93.42(12) .
C2 O1 Ca1 Cl1 86.58(12) 3_655
C10 O2 Ca1 O1 -31.39(11) .
C10 O2 Ca1 O1 148.61(11) 3_655
C10 O2 Ca1 O2 52(100) 3_655
C10 O2 Ca1 Cl1 -130.51(11) .
C10 O2 Ca1 Cl1 49.49(11) 3_655
